data_7009424
loop_
_publ_author_name
'Alcock, Nathaniel W.'
'Barker, Philip R.'
'Haider, Johanna M.'
'Hannon, Michael J.'
'Painting, Claire L.'
'Pikramenou, Zoe'
'Plummer, Edward A.'
'Rissanen, Kari'
'Saarenketo, Pauli'

_publ_section_title
;
 Red and blue luminescent metallo-supramolecular coordination polymers
 assembled through \p--\p interactions&#x200A;&#x2020;
;
_journal_issue 9
_journal_name_full 'Journal of the Chemical Society, Dalton Transactions'
_journal_page_first 1447
_journal_paper_doi 10.1039/b000871k
_journal_year 2000
_chemical_formula_sum 'C42 H30 Cl2 N6 O10.5 Ru'
_chemical_formula_weight 958.69
_chemical_name_systematic
;
 ?
;
_space_group_IT_number 14
_symmetry_space_group_name_Hall '-P 2ybc'
_symmetry_space_group_name_H-M 'P 1 21/c 1'
_atom_sites_solution_hydrogens geom
_atom_sites_solution_primary direct
_atom_sites_solution_secondary difmap
_audit_creation_method SHELXL-97
_cell_angle_alpha 90.00
_cell_angle_beta 93.340(10)
_cell_angle_gamma 90.00
_cell_formula_units_Z 4
_cell_length_a 8.8240(10)
_cell_length_b 20.4730(10)
_cell_length_c 24.0870(10)
_cell_measurement_temperature 173(2)
_cell_volume 4344.0(6)
_computing_structure_refinement 'SHELXL-97 (Sheldrick, 1997)'
_diffrn_ambient_temperature 173(2)
_diffrn_measured_fraction_theta_full 0.952
_diffrn_measured_fraction_theta_max 0.952
_diffrn_radiation_monochromator graphite
_diffrn_radiation_source 'fine-focus sealed tube'
_diffrn_radiation_type MoK\a
_diffrn_radiation_wavelength 0.71073
_diffrn_reflns_av_R_equivalents 0.0948
_diffrn_reflns_av_sigmaI/netI 0.2299
_diffrn_reflns_limit_h_max 11
_diffrn_reflns_limit_h_min -11
_diffrn_reflns_limit_k_max 20
_diffrn_reflns_limit_k_min -26
_diffrn_reflns_limit_l_max 31
_diffrn_reflns_limit_l_min -31
_diffrn_reflns_number 14854
_diffrn_reflns_theta_full 27.87
_diffrn_reflns_theta_max 27.87
_diffrn_reflns_theta_min 1.31
_exptl_absorpt_coefficient_mu 0.548
_exptl_absorpt_correction_T_max 0.8982
_exptl_absorpt_correction_T_min 0.8104
_exptl_crystal_density_diffrn 1.466
_exptl_crystal_density_method 'not measured'
_exptl_crystal_F_000 1944
_exptl_crystal_size_max 0.40
_exptl_crystal_size_mid 0.20
_exptl_crystal_size_min 0.20
_refine_diff_density_max 1.402
_refine_diff_density_min -1.489
_refine_diff_density_rms 0.159
_refine_ls_extinction_method none
_refine_ls_goodness_of_fit_ref 1.031
_refine_ls_hydrogen_treatment mixed
_refine_ls_matrix_type full
_refine_ls_number_parameters 548
_refine_ls_number_reflns 9866
_refine_ls_number_restraints 0
_refine_ls_restrained_S_all 1.031
_refine_ls_R_factor_all 0.2577
_refine_ls_R_factor_gt 0.1134
_refine_ls_shift/su_max 0.001
_refine_ls_shift/su_mean 0.000
_refine_ls_structure_factor_coef Fsqd
_refine_ls_weighting_details 'calc w=1/[\s^2^(Fo^2^)+(0.1157P)^2^+25.4222P] where P=(Fo^2^+2Fc^2^)/3'
_refine_ls_weighting_scheme calc
_refine_ls_wR_factor_gt 0.2394
_refine_ls_wR_factor_ref 0.3122
_reflns_number_gt 4172
_reflns_number_total 9866
_reflns_threshold_expression >2sigma(I)
_cod_data_source_file b000871k.txt
_cod_data_source_block mh003
_cod_original_formula_sum 'C42 H30 Cl2 N6 O10.50 Ru'
_cod_database_code 7009424

loop_
_symmetry_equiv_pos_as_xyz
'x, y, z'
'-x, y+1/2, -z+1/2'
'-x, -y, -z'
'x, -y-1/2, z-1/2'

loop_
_atom_site_label
_atom_site_type_symbol
_atom_site_fract_x
_atom_site_fract_y
_atom_site_fract_z
_atom_site_U_iso_or_equiv
_atom_site_adp_type
_atom_site_occupancy
_atom_site_symmetry_multiplicity
_atom_site_calc_flag
_atom_site_refinement_flags
_atom_site_disorder_assembly
_atom_site_disorder_group
Ru1 Ru 0.37612(9) 0.16438(4) 0.65877(4) 0.0332(3) Uani 1 1 d . . .
C29B C 0.1860(17) 0.0941(8) 0.1371(6) 0.071(4) Uani 1 1 d . . .
H29B H 0.1306 0.1237 0.1133 0.086 Uiso 1 1 calc R . .
N14B N 0.5886(8) 0.1239(4) 0.6481(4) 0.0310(19) Uani 1 1 d . . .
N14A N 0.4681(8) 0.2575(4) 0.6537(3) 0.0320(19) Uani 1 1 d . . .
N8B N 0.3581(8) 0.1411(4) 0.5793(3) 0.0319(19) Uani 1 1 d . . .
C13B C 0.6060(10) 0.1015(5) 0.5955(5) 0.036(3) Uani 1 1 d . . .
N1B N 0.1579(9) 0.1972(4) 0.6371(3) 0.035(2) Uani 1 1 d . . .
N1A N 0.2884(9) 0.0830(4) 0.6950(4) 0.040(2) Uani 1 1 d . . .
C11B C 0.3365(10) 0.1123(5) 0.4661(4) 0.036(2) Uani 1 1 d . . .
C9B C 0.4771(10) 0.1133(5) 0.5548(4) 0.031(2) Uani 1 1 d . . .
N8A N 0.3994(9) 0.1889(4) 0.7376(4) 0.039(2) Uani 1 1 d . . .
C3B C -0.0782(11) 0.2492(6) 0.6493(5) 0.049(3) Uani 1 1 d . . .
H3B H -0.1445 0.2704 0.6732 0.058 Uiso 1 1 calc R . .
C13A C 0.5031(11) 0.2851(5) 0.7034(4) 0.038(3) Uani 1 1 d . . .
C12B C 0.2153(11) 0.1401(5) 0.4935(4) 0.035(2) Uani 1 1 d . . .
H12B H 0.1221 0.1485 0.4730 0.042 Uiso 1 1 calc R . .
C10B C 0.4670(10) 0.0984(5) 0.4981(4) 0.036(2) Uani 1 1 d . . .
H10B H 0.5507 0.0786 0.4816 0.044 Uiso 1 1 calc R . .
C19B C 0.3234(11) 0.1007(5) 0.4062(4) 0.036(2) Uani 1 1 d . . .
C5B C -0.0257(10) 0.2100(5) 0.5602(4) 0.039(3) Uani 1 1 d . . .
H5B H -0.0544 0.2038 0.5219 0.047 Uiso 1 1 calc R . .
C17B C 0.8567(11) 0.0630(6) 0.6221(5) 0.046(3) Uani 1 1 d . . .
H17B H 0.9483 0.0419 0.6135 0.055 Uiso 1 1 calc R . .
C7B C 0.2285(11) 0.1553(5) 0.5486(4) 0.039(3) Uani 1 1 d . . .
C18B C 0.7408(11) 0.0711(5) 0.5819(5) 0.042(3) Uani 1 1 d . . .
H18B H 0.7525 0.0561 0.5451 0.050 Uiso 1 1 calc R . .
C22B C 0.2941(12) 0.0749(5) 0.2896(4) 0.041(3) Uani 1 1 d . . .
C6B C 0.1175(11) 0.1873(5) 0.5824(5) 0.038(3) Uani 1 1 d . . .
C24B C 0.1988(12) 0.1213(6) 0.3723(5) 0.053(3) Uani 1 1 d . . .
H24B H 0.1203 0.1449 0.3888 0.064 Uiso 1 1 calc R . .
C23B C 0.1842(11) 0.1091(6) 0.3157(5) 0.045(3) Uani 1 1 d . . .
H23B H 0.0971 0.1245 0.2946 0.054 Uiso 1 1 calc R . .
C30B C 0.1977(13) 0.1048(6) 0.1928(5) 0.049(3) Uani 1 1 d . . .
H30B H 0.1513 0.1423 0.2077 0.058 Uiso 1 1 calc R . .
C5A C 0.2200(15) 0.0363(7) 0.7824(6) 0.068(4) Uani 1 1 d . . .
H5A H 0.2139 0.0402 0.8215 0.081 Uiso 1 1 calc R . .
C4B C -0.1210(11) 0.2405(6) 0.5939(5) 0.046(3) Uani 1 1 d . . .
H4B H -0.2169 0.2559 0.5794 0.055 Uiso 1 1 calc R . .
C10A C 0.4750(15) 0.2659(7) 0.8075(5) 0.063(4) Uani 1 1 d . . .
H10A H 0.5137 0.3077 0.8178 0.076 Uiso 1 1 calc R . .
C17A C 0.5975(14) 0.3797(7) 0.6579(6) 0.060(3) Uani 1 1 d . . .
H17A H 0.6424 0.4219 0.6591 0.071 Uiso 1 1 calc R . .
C21B C 0.4186(12) 0.0529(6) 0.3215(4) 0.043(3) Uani 1 1 d . . .
H21B H 0.4952 0.0288 0.3044 0.052 Uiso 1 1 calc R . .
C9A C 0.4636(12) 0.2471(6) 0.7521(4) 0.044(3) Uani 1 1 d . . .
C15A C 0.4907(11) 0.2895(5) 0.6072(5) 0.039(3) Uani 1 1 d . . .
H15A H 0.4621 0.2699 0.5724 0.046 Uiso 1 1 calc R . .
C16B C 0.8377(11) 0.0863(6) 0.6752(5) 0.044(3) Uani 1 1 d . . .
H16B H 0.9169 0.0818 0.7034 0.053 Uiso 1 1 calc R . .
C20B C 0.4338(12) 0.0656(5) 0.3789(5) 0.046(3) Uani 1 1 d . . .
H20B H 0.5210 0.0501 0.3997 0.055 Uiso 1 1 calc R . .
C28B C 0.253(2) 0.0414(9) 0.1154(6) 0.092(6) Uani 1 1 d . . .
H28B H 0.2480 0.0347 0.0763 0.110 Uiso 1 1 calc R . .
C18A C 0.5738(12) 0.3462(6) 0.7066(6) 0.053(3) Uani 1 1 d . . .
H18A H 0.6051 0.3645 0.7417 0.063 Uiso 1 1 calc R . .
C15B C 0.7024(11) 0.1161(5) 0.6870(5) 0.040(3) Uani 1 1 d . . .
H15B H 0.6899 0.1316 0.7236 0.048 Uiso 1 1 calc R . .
C2A C 0.2356(10) 0.0288(5) 0.6688(6) 0.048(3) Uani 1 1 d . . .
H2A H 0.2423 0.0251 0.6297 0.058 Uiso 1 1 calc R . .
C12A C 0.3602(17) 0.1630(9) 0.8316(6) 0.088(5) Uani 1 1 d . . .
H12A H 0.3219 0.1349 0.8589 0.105 Uiso 1 1 calc R . .
C2B C 0.0616(10) 0.2268(5) 0.6699(4) 0.037(2) Uani 1 1 d . . .
H2B H 0.0901 0.2326 0.7083 0.044 Uiso 1 1 calc R . .
C16A C 0.5556(13) 0.3514(6) 0.6082(5) 0.055(3) Uani 1 1 d . . .
H16A H 0.5707 0.3739 0.5745 0.066 Uiso 1 1 calc R . .
C26B C 0.3436(17) 0.0074(6) 0.2059(5) 0.062(4) Uani 1 1 d . . .
H26B H 0.3995 -0.0228 0.2289 0.075 Uiso 1 1 calc R . .
C25B C 0.2770(12) 0.0613(5) 0.2283(5) 0.045(3) Uani 1 1 d . . .
C27B C 0.327(2) -0.0015(8) 0.1493(6) 0.092(5) Uani 1 1 d . . .
H27B H 0.3696 -0.0394 0.1336 0.111 Uiso 1 1 calc R . .
C6A C 0.2858(12) 0.0864(6) 0.7509(5) 0.053(3) Uani 1 1 d . . .
C3A C 0.1715(13) -0.0217(6) 0.6978(6) 0.065(4) Uani 1 1 d . . .
H3A H 0.1317 -0.0589 0.6785 0.078 Uiso 1 1 calc R . .
C11A C 0.4302(19) 0.2237(9) 0.8466(6) 0.092(5) Uani 1 1 d . . .
H11A H 0.4458 0.2348 0.8848 0.111 Uiso 1 1 calc R . .
C4A C 0.1657(16) -0.0179(7) 0.7543(7) 0.075(4) Uani 1 1 d . . .
H4A H 0.1239 -0.0530 0.7742 0.090 Uiso 1 1 calc R . .
C7A C 0.3507(14) 0.1470(6) 0.7770(5) 0.054(3) Uani 1 1 d . . .
Cl1 Cl 0.8657(6) 0.0328(3) 0.4551(2) 0.1177(18) Uani 1 1 d . . .
Cl2 Cl -0.1117(6) 0.2654(5) 0.80003(19) 0.200(4) Uani 1 1 d . . .
O1 O 0.2471(14) 0.0440(7) 0.9441(5) 0.094(4) Uiso 1 1 d . . .
O2 O 0.6420(11) 0.2300(5) 0.9770(4) 0.081(3) Uiso 1 1 d . . .
O3 O -0.1973(10) 0.1653(5) 0.4214(4) 0.051(2) Uiso 1 1 d . . .
O4 O -0.0382(14) 0.1600(7) 0.8004(5) 0.117(4) Uiso 1 1 d . . .
O5 O 0.3003(12) 0.2997(6) 0.4777(5) 0.098(3) Uiso 1 1 d . . .
O6 O 0.536(3) 0.4146(12) 0.4682(9) 0.084(7) Uiso 0.50 1 d P . .
O7 O 0.279(3) -0.0010(13) 0.9291(10) 0.096(7) Uiso 0.50 1 d P . .
O8 O 0.053(2) 0.2777(11) 0.4195(10) 0.096(7) Uiso 0.50 1 d P . .
O9 O 0.159(2) 0.0620(10) 0.9500(8) 0.073(6) Uiso 0.50 1 d P . .
O10 O 0.734(5) 0.170(2) 0.8731(18) 0.118(14) Uiso 0.30 1 d P . .
O11 O -0.107(5) 0.148(2) 0.9064(19) 0.121(14) Uiso 0.30 1 d P . .
O12 O 0.013(6) 0.045(3) 0.876(2) 0.121(17) Uiso 0.25 1 d P . .
O13 O 0.520(3) 0.3695(16) 0.4753(12) 0.041(7) Uiso 0.25 1 d P . .
O14 O 0.613(3) 0.4305(14) 0.4783(12) 0.037(7) Uiso 0.25 1 d P . .
O15 O -0.256(6) 0.175(3) 0.408(2) 0.107(19) Uiso 0.25 1 d P . .
O16 O 0.727(4) 0.360(2) 0.4638(16) 0.079(11) Uiso 0.25 1 d P . .
O17 O -0.039(6) 0.085(3) 0.848(2) 0.094(17) Uiso 0.20 1 d P . .
O18 O 0.965(6) 0.470(2) 0.505(2) 0.093(17) Uiso 0.20 1 d P . .
O19 O 0.166(5) 0.127(2) 0.9797(19) 0.100(14) Uiso 0.25 1 d P . .
O20 O 0.104(7) 0.289(3) 0.363(3) 0.16(2) Uiso 0.25 1 d P . .
O21 O 0.886(3) 0.3991(13) 0.5146(11) 0.120(8) Uiso 0.50 1 d P . .
O22 O 0.960(6) 0.359(3) 0.471(2) 0.132(19) Uiso 0.25 1 d P . .

loop_
_atom_site_aniso_label
_atom_site_aniso_U_11
_atom_site_aniso_U_22
_atom_site_aniso_U_33
_atom_site_aniso_U_23
_atom_site_aniso_U_13
_atom_site_aniso_U_12
Ru1 0.0246(4) 0.0350(5) 0.0396(5) -0.0019(5) -0.0015(3) 0.0025(4)
C29B 0.086(10) 0.078(11) 0.048(9) -0.003(8) -0.012(8) -0.011(8)
N14B 0.026(4) 0.020(4) 0.047(5) -0.003(4) 0.004(4) 0.001(3)
N14A 0.028(4) 0.040(5) 0.029(5) -0.004(4) 0.009(4) 0.009(4)
N8B 0.016(4) 0.041(5) 0.039(5) 0.002(4) 0.000(4) 0.000(3)
C13B 0.018(5) 0.036(6) 0.055(7) -0.012(5) 0.009(5) 0.002(4)
N1B 0.033(4) 0.040(5) 0.030(5) 0.001(4) -0.002(4) -0.006(4)
N1A 0.033(5) 0.043(6) 0.041(6) 0.002(4) -0.012(4) -0.002(4)
C11B 0.026(5) 0.040(6) 0.042(6) -0.011(5) 0.002(5) -0.003(5)
C9B 0.027(5) 0.033(6) 0.033(6) 0.001(5) 0.001(4) -0.003(4)
N8A 0.030(4) 0.046(6) 0.041(5) 0.005(4) -0.007(4) 0.001(4)
C3B 0.029(6) 0.054(8) 0.063(8) -0.010(6) 0.007(6) 0.011(5)
C13A 0.039(6) 0.035(6) 0.039(6) -0.013(5) 0.004(5) 0.008(5)
C12B 0.030(5) 0.031(5) 0.045(7) -0.004(5) 0.001(5) -0.001(4)
C10B 0.024(5) 0.039(6) 0.047(7) -0.001(5) 0.010(5) -0.003(4)
C19B 0.038(6) 0.034(6) 0.036(6) -0.001(5) -0.001(5) -0.003(5)
C5B 0.021(5) 0.061(8) 0.035(6) -0.001(5) 0.001(4) 0.013(5)
C17B 0.024(5) 0.047(7) 0.067(8) 0.009(6) 0.003(5) 0.008(5)
C7B 0.031(5) 0.044(7) 0.042(6) 0.005(5) 0.004(5) 0.007(5)
C18B 0.032(6) 0.037(6) 0.058(7) 0.001(5) 0.009(5) 0.003(5)
C22B 0.050(6) 0.038(6) 0.037(6) -0.009(5) 0.010(5) -0.006(5)
C6B 0.037(6) 0.028(5) 0.050(7) -0.001(5) 0.001(5) 0.003(4)
C24B 0.037(6) 0.066(9) 0.057(8) -0.027(7) 0.009(6) 0.003(6)
C23B 0.031(6) 0.062(8) 0.040(7) -0.005(6) -0.009(5) 0.003(5)
C30B 0.050(7) 0.049(7) 0.047(7) 0.002(6) -0.001(6) -0.013(6)
C5A 0.076(9) 0.062(9) 0.063(9) 0.025(7) -0.019(7) -0.029(8)
C4B 0.028(5) 0.067(8) 0.043(7) -0.003(6) 0.005(5) 0.010(5)
C10A 0.074(9) 0.060(9) 0.053(8) 0.005(7) -0.016(7) -0.011(7)
C17A 0.062(8) 0.050(8) 0.069(10) 0.010(7) 0.015(7) -0.008(6)
C21B 0.045(6) 0.050(7) 0.035(6) -0.005(5) 0.008(5) 0.011(5)
C9A 0.037(6) 0.061(8) 0.031(6) -0.008(6) -0.013(5) -0.002(6)
C15A 0.044(6) 0.035(6) 0.038(6) -0.011(5) 0.007(5) 0.002(5)
C16B 0.031(6) 0.049(7) 0.052(7) 0.002(6) -0.010(5) 0.006(5)
C20B 0.041(6) 0.045(7) 0.052(7) -0.004(6) 0.005(5) 0.012(5)
C28B 0.151(16) 0.091(13) 0.032(8) -0.014(8) -0.010(9) -0.006(12)
C18A 0.045(6) 0.047(8) 0.066(8) -0.013(7) -0.003(6) -0.001(6)
C15B 0.027(5) 0.042(7) 0.050(7) 0.002(5) -0.010(5) 0.004(5)
C2A 0.018(5) 0.036(7) 0.088(9) 0.004(6) -0.009(5) -0.002(5)
C12A 0.081(10) 0.134(15) 0.046(8) 0.027(10) -0.011(7) -0.042(11)
C2B 0.028(5) 0.047(7) 0.036(6) 0.002(5) 0.011(5) 0.007(5)
C16A 0.059(8) 0.051(8) 0.056(8) -0.005(6) 0.008(6) 0.002(6)
C26B 0.115(11) 0.033(7) 0.039(7) -0.005(6) 0.013(7) -0.006(7)
C25B 0.051(7) 0.038(7) 0.048(7) 0.001(6) 0.017(6) -0.018(5)
C27B 0.158(16) 0.079(11) 0.041(9) -0.015(8) 0.009(9) 0.025(11)
C6A 0.039(6) 0.053(8) 0.065(9) 0.017(7) -0.020(6) -0.001(6)
C3A 0.047(7) 0.054(8) 0.090(11) 0.031(8) -0.022(7) -0.017(6)
C11A 0.116(13) 0.124(15) 0.033(8) -0.012(9) -0.019(8) -0.027(12)
C4A 0.074(9) 0.056(9) 0.094(12) 0.037(9) -0.005(9) -0.018(7)
C7A 0.068(8) 0.061(9) 0.029(6) 0.011(6) -0.012(6) -0.017(6)
Cl1 0.101(3) 0.164(5) 0.089(3) -0.032(3) 0.011(3) -0.004(3)
Cl2 0.086(3) 0.452(13) 0.063(3) -0.062(5) 0.023(2) -0.115(5)

loop_
_atom_type_symbol
_atom_type_description
_atom_type_scat_dispersion_real
_atom_type_scat_dispersion_imag
_atom_type_scat_source
C C 0.0033 0.0016 'International Tables Vol C Tables 4.2.6.8 and 6.1.1.4'
H H 0.0000 0.0000 'International Tables Vol C Tables 4.2.6.8 and 6.1.1.4'
N N 0.0061 0.0033 'International Tables Vol C Tables 4.2.6.8 and 6.1.1.4'
Cl Cl 0.1484 0.1585 'International Tables Vol C Tables 4.2.6.8 and 6.1.1.4'
Ru Ru -1.2594 0.8363 'International Tables Vol C Tables 4.2.6.8 and 6.1.1.4'
O O 0.0106 0.0060 'International Tables Vol C Tables 4.2.6.8 and 6.1.1.4'

loop_
_geom_angle_atom_site_label_1
_geom_angle_atom_site_label_2
_geom_angle_atom_site_label_3
_geom_angle
_geom_angle_site_symmetry_1
_geom_angle_site_symmetry_3
_geom_angle_publ_flag
N8A Ru1 N8B 178.4(3) . . ?
N8A Ru1 N1A 79.5(4) . . ?
N8B Ru1 N1A 101.9(3) . . ?
N8A Ru1 N1B 101.7(3) . . ?
N8B Ru1 N1B 79.2(3) . . ?
N1A Ru1 N1B 90.1(3) . . ?
N8A Ru1 N14A 78.6(4) . . ?
N8B Ru1 N14A 100.0(3) . . ?
N1A Ru1 N14A 158.1(3) . . ?
N1B Ru1 N14A 92.7(3) . . ?
N8A Ru1 N14B 100.2(3) . . ?
N8B Ru1 N14B 78.8(3) . . ?
N1A Ru1 N14B 95.4(3) . . ?
N1B Ru1 N14B 158.0(3) . . ?
N14A Ru1 N14B 90.1(3) . . ?
C28B C29B C30B 120.1(14) . . ?
C15B N14B C13B 119.2(8) . . ?
C15B N14B Ru1 127.2(7) . . ?
C13B N14B Ru1 113.5(6) . . ?
C15A N14A C13A 120.5(9) . . ?
C15A N14A Ru1 125.7(7) . . ?
C13A N14A Ru1 113.8(7) . . ?
C7B N8B C9B 120.1(9) . . ?
C7B N8B Ru1 119.7(7) . . ?
C9B N8B Ru1 120.2(6) . . ?
N14B C13B C18B 120.6(9) . . ?
N14B C13B C9B 115.9(8) . . ?
C18B C13B C9B 123.4(10) . . ?
C2B N1B C6B 120.0(8) . . ?
C2B N1B Ru1 127.6(7) . . ?
C6B N1B Ru1 112.4(7) . . ?
C2A N1A C6A 118.9(10) . . ?
C2A N1A Ru1 126.8(8) . . ?
C6A N1A Ru1 114.3(7) . . ?
C10B C11B C12B 116.9(9) . . ?
C10B C11B C19B 122.4(9) . . ?
C12B C11B C19B 120.7(9) . . ?
N8B C9B C10B 120.6(8) . . ?
N8B C9B C13B 111.4(8) . . ?
C10B C9B C13B 128.0(9) . . ?
C9A N8A C7A 121.0(10) . . ?
C9A N8A Ru1 119.6(7) . . ?
C7A N8A Ru1 119.4(7) . . ?
C4B C3B C2B 119.7(10) . . ?
N14A C13A C18A 120.3(11) . . ?
N14A C13A C9A 115.9(9) . . ?
C18A C13A C9A 123.8(10) . . ?
C7B C12B C11B 121.6(9) . . ?
C11B C10B C9B 120.4(9) . . ?
C24B C19B C20B 115.1(10) . . ?
C24B C19B C11B 122.9(10) . . ?
C20B C19B C11B 121.9(9) . . ?
C4B C5B C6B 119.6(10) . . ?
C18B C17B C16B 118.9(10) . . ?
N8B C7B C12B 120.2(9) . . ?
N8B C7B C6B 111.3(9) . . ?
C12B C7B C6B 128.5(9) . . ?
C17B C18B C13B 119.7(11) . . ?
C23B C22B C21B 118.2(10) . . ?
C23B C22B C25B 120.6(10) . . ?
C21B C22B C25B 121.2(10) . . ?
N1B C6B C5B 119.6(9) . . ?
N1B C6B C7B 117.4(9) . . ?
C5B C6B C7B 123.0(10) . . ?
C23B C24B C19B 123.1(10) . . ?
C22B C23B C24B 120.9(10) . . ?
C29B C30B C25B 120.7(13) . . ?
C4A C5A C6A 117.5(13) . . ?
C5B C4B C3B 119.7(10) . . ?
C11A C10A C9A 119.0(13) . . ?
C16A C17A C18A 119.2(12) . . ?
C22B C21B C20B 120.9(10) . . ?
N8A C9A C10A 119.9(11) . . ?
N8A C9A C13A 112.0(9) . . ?
C10A C9A C13A 128.0(11) . . ?
N14A C15A C16A 121.2(10) . . ?
C17B C16B C15B 119.6(10) . . ?
C19B C20B C21B 121.8(10) . . ?
C27B C28B C29B 119.8(13) . . ?
C17A C18A C13A 118.9(11) . . ?
N14B C15B C16B 121.9(10) . . ?
N1A C2A C3A 121.3(13) . . ?
C7A C12A C11A 117.2(13) . . ?
N1B C2B C3B 121.5(10) . . ?
C17A C16A C15A 119.6(12) . . ?
C25B C26B C27B 118.2(13) . . ?
C26B C25B C30B 118.8(11) . . ?
C26B C25B C22B 120.9(11) . . ?
C30B C25B C22B 120.3(11) . . ?
C28B C27B C26B 122.4(15) . . ?
N1A C6A C5A 121.9(12) . . ?
N1A C6A C7A 115.8(10) . . ?
C5A C6A C7A 122.2(12) . . ?
C4A C3A C2A 119.9(13) . . ?
C10A C11A C12A 121.3(13) . . ?
C3A C4A C5A 120.3(13) . . ?
C12A C7A N8A 121.3(12) . . ?
C12A C7A C6A 127.8(12) . . ?
N8A C7A C6A 110.9(10) . . ?
O9 O1 O7 133(3) . . ?
O14 O6 O13 118(4) . . ?
O1 O7 O9 21.2(13) . . ?
O1 O9 O19 116(3) . . ?
O1 O9 O7 25.3(15) . . ?
O19 O9 O7 141(2) . . ?
O10 O11 O22 138(4) 1_455 4_466 ?
O6 O13 O14 27(2) . . ?
O6 O14 O13 34(3) . . ?
O6 O14 O16 95(4) . . ?
O13 O14 O16 68(2) . . ?
O18 O18 O21 179(7) 3_766 . ?
O22 O21 O18 100(3) . . ?
O21 O22 O11 124(4) . 4_665 ?

loop_
_geom_bond_atom_site_label_1
_geom_bond_atom_site_label_2
_geom_bond_distance
_geom_bond_site_symmetry_2
_geom_bond_publ_flag
Ru1 N8A 1.964(9) . ?
Ru1 N8B 1.970(8) . ?
Ru1 N1A 2.052(9) . ?
Ru1 N1B 2.077(8) . ?
Ru1 N14A 2.079(9) . ?
Ru1 N14B 2.080(7) . ?
C29B C28B 1.35(2) . ?
C29B C30B 1.358(16) . ?
N14B C15B 1.342(12) . ?
N14B C13B 1.366(13) . ?
N14A C15A 1.323(13) . ?
N14A C13A 1.343(12) . ?
N8B C7B 1.356(12) . ?
N8B C9B 1.359(12) . ?
C13B C18B 1.399(13) . ?
C13B C9B 1.478(13) . ?
N1B C2B 1.339(12) . ?
N1B C6B 1.360(13) . ?
N1A C2A 1.346(13) . ?
N1A C6A 1.349(15) . ?
C11B C10B 1.378(14) . ?
C11B C12B 1.409(13) . ?
C11B C19B 1.460(14) . ?
C9B C10B 1.395(14) . ?
N8A C9A 1.355(14) . ?
N8A C7A 1.368(14) . ?
C3B C4B 1.377(15) . ?
C3B C2B 1.381(14) . ?
C13A C18A 1.398(15) . ?
C13A C9A 1.468(15) . ?
C12B C7B 1.362(14) . ?
C19B C24B 1.396(15) . ?
C19B C20B 1.405(14) . ?
C5B C4B 1.356(14) . ?
C5B C6B 1.422(13) . ?
C17B C18B 1.377(14) . ?
C17B C16B 1.384(15) . ?
C7B C6B 1.464(14) . ?
C22B C23B 1.377(14) . ?
C22B C21B 1.378(14) . ?
C22B C25B 1.502(15) . ?
C24B C23B 1.383(15) . ?
C30B C25B 1.395(15) . ?
C5A C4A 1.372(18) . ?
C5A C6A 1.419(17) . ?
C10A C11A 1.354(19) . ?
C10A C9A 1.385(16) . ?
C17A C16A 1.360(17) . ?
C17A C18A 1.386(17) . ?
C21B C20B 1.406(15) . ?
C15A C16A 1.390(15) . ?
C16B C15B 1.385(14) . ?
C28B C27B 1.34(2) . ?
C2A C3A 1.388(16) . ?
C12A C7A 1.353(18) . ?
C12A C11A 1.43(2) . ?
C26B C25B 1.375(16) . ?
C26B C27B 1.376(17) . ?
C6A C7A 1.492(16) . ?
C3A C4A 1.366(19) . ?
O1 O9 0.88(2) . ?
O1 O7 1.03(2) . ?
O3 O15 0.62(5) . ?
O6 O14 0.78(3) . ?
O6 O13 0.95(3) . ?
O7 O9 1.76(3) . ?
O8 O20 1.48(7) . ?
O9 O19 1.52(5) . ?
O10 O11 1.63(6) 1_655 ?
O11 O10 1.64(6) 1_455 ?
O11 O22 1.64(7) 4_466 ?
O12 O17 1.14(6) . ?
O13 O14 1.49(4) . ?
O14 O16 1.81(5) . ?
O18 O18 1.39(10) 3_766 ?
O18 O21 1.63(5) . ?
O21 O22 1.51(6) . ?
O22 O11 1.64(6) 4_665 ?

loop_
_geom_torsion_atom_site_label_1
_geom_torsion_atom_site_label_2
_geom_torsion_atom_site_label_3
_geom_torsion_atom_site_label_4
_geom_torsion
_geom_torsion_site_symmetry_1
_geom_torsion_site_symmetry_2
_geom_torsion_site_symmetry_3
_geom_torsion_site_symmetry_4
_geom_torsion_publ_flag
N8A Ru1 N14B C15B 2.1(9) . . . . ?
N8B Ru1 N14B C15B -179.2(9) . . . . ?
N1A Ru1 N14B C15B -78.1(8) . . . . ?
N1B Ru1 N14B C15B 178.1(8) . . . . ?
N14A Ru1 N14B C15B 80.6(8) . . . . ?
N8A Ru1 N14B C13B 179.8(7) . . . . ?
N8B Ru1 N14B C13B -1.6(7) . . . . ?
N1A Ru1 N14B C13B 99.5(7) . . . . ?
N1B Ru1 N14B C13B -4.3(12) . . . . ?
N14A Ru1 N14B C13B -101.8(7) . . . . ?
N8A Ru1 N14A C15A -175.9(8) . . . . ?
N8B Ru1 N14A C15A 5.0(8) . . . . ?
N1A Ru1 N14A C15A -171.6(8) . . . . ?
N1B Ru1 N14A C15A -74.5(8) . . . . ?
N14B Ru1 N14A C15A 83.7(8) . . . . ?
N8A Ru1 N14A C13A 3.2(6) . . . . ?
N8B Ru1 N14A C13A -175.9(6) . . . . ?
N1A Ru1 N14A C13A 7.5(12) . . . . ?
N1B Ru1 N14A C13A 104.6(7) . . . . ?
N14B Ru1 N14A C13A -97.2(7) . . . . ?
N8A Ru1 N8B C7B -124(12) . . . . ?
N1A Ru1 N8B C7B 88.4(8) . . . . ?
N1B Ru1 N8B C7B 0.6(7) . . . . ?
N14A Ru1 N8B C7B -90.3(8) . . . . ?
N14B Ru1 N8B C7B -178.4(8) . . . . ?
N8A Ru1 N8B C9B 53(13) . . . . ?
N1A Ru1 N8B C9B -94.1(7) . . . . ?
N1B Ru1 N8B C9B 178.1(8) . . . . ?
N14A Ru1 N8B C9B 87.1(7) . . . . ?
N14B Ru1 N8B C9B -0.9(7) . . . . ?
C15B N14B C13B C18B -0.3(15) . . . . ?
Ru1 N14B C13B C18B -178.1(8) . . . . ?
C15B N14B C13B C9B -178.5(9) . . . . ?
Ru1 N14B C13B C9B 3.7(11) . . . . ?
N8A Ru1 N1B C2B -0.3(9) . . . . ?
N8B Ru1 N1B C2B -178.9(9) . . . . ?
N1A Ru1 N1B C2B 79.0(9) . . . . ?
N14A Ru1 N1B C2B -79.3(9) . . . . ?
N14B Ru1 N1B C2B -176.3(8) . . . . ?
N8A Ru1 N1B C6B 177.8(7) . . . . ?
N8B Ru1 N1B C6B -0.8(7) . . . . ?
N1A Ru1 N1B C6B -102.9(7) . . . . ?
N14A Ru1 N1B C6B 98.9(7) . . . . ?
N14B Ru1 N1B C6B 1.9(13) . . . . ?
N8A Ru1 N1A C2A -178.4(8) . . . . ?
N8B Ru1 N1A C2A 0.7(8) . . . . ?
N1B Ru1 N1A C2A 79.7(8) . . . . ?
N14A Ru1 N1A C2A 177.4(7) . . . . ?
N14B Ru1 N1A C2A -79.0(8) . . . . ?
N8A Ru1 N1A C6A 1.6(7) . . . . ?
N8B Ru1 N1A C6A -179.3(7) . . . . ?
N1B Ru1 N1A C6A -100.3(8) . . . . ?
N14A Ru1 N1A C6A -2.7(13) . . . . ?
N14B Ru1 N1A C6A 101.0(7) . . . . ?
C7B N8B C9B C10B -0.6(14) . . . . ?
Ru1 N8B C9B C10B -178.1(7) . . . . ?
C7B N8B C9B C13B -179.5(9) . . . . ?
Ru1 N8B C9B C13B 3.0(11) . . . . ?
N14B C13B C9B N8B -4.3(13) . . . . ?
C18B C13B C9B N8B 177.5(10) . . . . ?
N14B C13B C9B C10B 176.9(10) . . . . ?
C18B C13B C9B C10B -1.2(17) . . . . ?
N8B Ru1 N8A C9A 31(13) . . . . ?
N1A Ru1 N8A C9A 178.9(8) . . . . ?
N1B Ru1 N8A C9A -93.2(8) . . . . ?
N14A Ru1 N8A C9A -2.8(7) . . . . ?
N14B Ru1 N8A C9A 85.2(8) . . . . ?
N8B Ru1 N8A C7A -148(12) . . . . ?
N1A Ru1 N8A C7A -1.1(8) . . . . ?
N1B Ru1 N8A C7A 86.8(9) . . . . ?
N14A Ru1 N8A C7A 177.3(9) . . . . ?
N14B Ru1 N8A C7A -94.7(8) . . . . ?
C15A N14A C13A C18A -4.4(14) . . . . ?
Ru1 N14A C13A C18A 176.4(8) . . . . ?
C15A N14A C13A C9A 175.9(9) . . . . ?
Ru1 N14A C13A C9A -3.2(11) . . . . ?
C10B C11B C12B C7B 2.8(15) . . . . ?
C19B C11B C12B C7B -175.6(10) . . . . ?
C12B C11B C10B C9B -1.6(15) . . . . ?
C19B C11B C10B C9B 176.7(9) . . . . ?
N8B C9B C10B C11B 0.6(15) . . . . ?
C13B C9B C10B C11B 179.2(10) . . . . ?
C10B C11B C19B C24B -172.5(11) . . . . ?
C12B C11B C19B C24B 5.8(16) . . . . ?
C10B C11B C19B C20B 10.1(16) . . . . ?
C12B C11B C19B C20B -171.7(10) . . . . ?
C9B N8B C7B C12B 1.8(15) . . . . ?
Ru1 N8B C7B C12B 179.3(8) . . . . ?
C9B N8B C7B C6B -177.7(9) . . . . ?
Ru1 N8B C7B C6B -0.2(12) . . . . ?
C11B C12B C7B N8B -2.9(16) . . . . ?
C11B C12B C7B C6B 176.5(10) . . . . ?
C16B C17B C18B C13B -1.0(16) . . . . ?
N14B C13B C18B C17B 0.7(16) . . . . ?
C9B C13B C18B C17B 178.8(10) . . . . ?
C2B N1B C6B C5B 1.4(15) . . . . ?
Ru1 N1B C6B C5B -176.8(8) . . . . ?
C2B N1B C6B C7B 179.3(9) . . . . ?
Ru1 N1B C6B C7B 1.0(12) . . . . ?
C4B C5B C6B N1B -0.7(16) . . . . ?
C4B C5B C6B C7B -178.4(11) . . . . ?
N8B C7B C6B N1B -0.5(14) . . . . ?
C12B C7B C6B N1B 180.0(10) . . . . ?
N8B C7B C6B C5B 177.2(10) . . . . ?
C12B C7B C6B C5B -2.3(18) . . . . ?
C20B C19B C24B C23B -0.7(17) . . . . ?
C11B C19B C24B C23B -178.3(11) . . . . ?
C21B C22B C23B C24B 0.3(17) . . . . ?
C25B C22B C23B C24B 179.6(10) . . . . ?
C19B C24B C23B C22B 0.4(19) . . . . ?
C28B C29B C30B C25B -1(2) . . . . ?
C6B C5B C4B C3B -0.1(18) . . . . ?
C2B C3B C4B C5B 0.2(18) . . . . ?
C23B C22B C21B C20B -0.6(17) . . . . ?
C25B C22B C21B C20B -179.9(10) . . . . ?
C7A N8A C9A C10A -2.6(16) . . . . ?
Ru1 N8A C9A C10A 177.5(9) . . . . ?
C7A N8A C9A C13A -178.2(10) . . . . ?
Ru1 N8A C9A C13A 1.8(11) . . . . ?
C11A C10A C9A N8A 4.1(19) . . . . ?
C11A C10A C9A C13A 179.0(13) . . . . ?
N14A C13A C9A N8A 1.1(13) . . . . ?
C18A C13A C9A N8A -178.5(9) . . . . ?
N14A C13A C9A C10A -174.1(11) . . . . ?
C18A C13A C9A C10A 6.3(18) . . . . ?
C13A N14A C15A C16A 2.1(15) . . . . ?
Ru1 N14A C15A C16A -178.8(8) . . . . ?
C18B C17B C16B C15B 0.9(17) . . . . ?
C24B C19B C20B C21B 0.4(16) . . . . ?
C11B C19B C20B C21B 178.0(10) . . . . ?
C22B C21B C20B C19B 0.3(18) . . . . ?
C30B C29B C28B C27B 2(3) . . . . ?
C16A C17A C18A C13A -2.0(18) . . . . ?
N14A C13A C18A C17A 4.4(16) . . . . ?
C9A C13A C18A C17A -176.1(11) . . . . ?
C13B N14B C15B C16B 0.3(15) . . . . ?
Ru1 N14B C15B C16B 177.8(8) . . . . ?
C17B C16B C15B N14B -0.6(17) . . . . ?
C6A N1A C2A C3A 3.5(14) . . . . ?
Ru1 N1A C2A C3A -176.6(8) . . . . ?
C6B N1B C2B C3B -1.4(16) . . . . ?
Ru1 N1B C2B C3B 176.6(8) . . . . ?
C4B C3B C2B N1B 0.5(17) . . . . ?
C18A C17A C16A C15A -0.3(18) . . . . ?
N14A C15A C16A C17A 0.3(17) . . . . ?
C27B C26B C25B C30B -0.8(19) . . . . ?
C27B C26B C25B C22B -178.4(13) . . . . ?
C29B C30B C25B C26B 0.2(17) . . . . ?
C29B C30B C25B C22B 177.7(11) . . . . ?
C23B C22B C25B C26B -152.3(12) . . . . ?
C21B C22B C25B C26B 26.9(16) . . . . ?
C23B C22B C25B C30B 30.1(16) . . . . ?
C21B C22B C25B C30B -150.6(11) . . . . ?
C29B C28B C27B C26B -3(3) . . . . ?
C25B C26B C27B C28B 2(3) . . . . ?
C2A N1A C6A C5A -4.2(16) . . . . ?
Ru1 N1A C6A C5A 175.9(9) . . . . ?
C2A N1A C6A C7A 178.1(9) . . . . ?
Ru1 N1A C6A C7A -1.8(12) . . . . ?
C4A C5A C6A N1A 3.4(19) . . . . ?
C4A C5A C6A C7A -179.0(12) . . . . ?
N1A C2A C3A C4A -2.2(17) . . . . ?
C9A C10A C11A C12A -5(2) . . . . ?
C7A C12A C11A C10A 5(2) . . . . ?
C2A C3A C4A C5A 1(2) . . . . ?
C6A C5A C4A C3A -2(2) . . . . ?
C11A C12A C7A N8A -3(2) . . . . ?
C11A C12A C7A C6A 178.8(13) . . . . ?
C9A N8A C7A C12A 2.2(18) . . . . ?
Ru1 N8A C7A C12A -177.9(11) . . . . ?
C9A N8A C7A C6A -179.5(9) . . . . ?
Ru1 N8A C7A C6A 0.4(13) . . . . ?
N1A C6A C7A C12A 179.1(13) . . . . ?
C5A C6A C7A C12A 1(2) . . . . ?
N1A C6A C7A N8A 0.9(14) . . . . ?
C5A C6A C7A N8A -176.7(11) . . . . ?
O7 O1 O9 O19 173(3) . . . . ?
O1 O7 O9 O19 -10(4) . . . . ?
O13 O6 O14 O16 37(5) . . . . ?
O6 O13 O14 O16 -140(5) . . . . ?
O18 O18 O21 O22 0(100) 3_766 . . . ?
O18 O21 O22 O11 -89(5) . . . 4_665 ?
